data_2237442
loop_
_publ_author_name
'El-Ghayoury, Abdelkrim'
'Zorina, Leokadiya'
'Khouili, Mostafa'

_publ_section_title
;
 1<i>H</i>-Benzotriazol-1-yl
 4-{(<i>E</i>)-[4-(dimethylamino)phenyl]diazenyl}benzoate
;
_journal_coeditor_code ZQ2193
_journal_issue 2
_journal_name_full 'Acta Crystallographica Section E'
_journal_page_first o262
_journal_paper_doi 10.1107/S1600536813000846
_journal_volume 69
_journal_year 2013
_chemical_formula_iupac 'C21 H18 N6 O2'
_chemical_formula_moiety 'C21 H18 N6 O2'
_chemical_formula_structural 'C21 H18 N6 O2'
_chemical_formula_sum 'C21 H18 N6 O2'
_chemical_formula_weight 386.41
_chemical_name_systematic
;
1<i>H</i>-Benzotriazol-1-yl
4-{(<i>E</i>)-[4-(dimethylamino)phenyl]diazenyl}benzoate
;
_space_group_IT_number 2
_symmetry_cell_setting triclinic
_symmetry_space_group_name_Hall '-P 1'
_symmetry_space_group_name_H-M 'P -1'
_atom_sites_solution_hydrogens difmap
_atom_sites_solution_primary direct
_atom_sites_solution_secondary difmap
_cell_angle_alpha 99.64(3)
_cell_angle_beta 103.61(2)
_cell_angle_gamma 92.440(17)
_cell_formula_units_Z 2
_cell_length_a 6.6362(8)
_cell_length_b 11.384(3)
_cell_length_c 13.022(3)
_cell_measurement_reflns_used 4814
_cell_measurement_temperature 293(2)
_cell_measurement_theta_max 27.58
_cell_measurement_theta_min 3.69
_cell_volume 939.2(4)
_computing_cell_refinement 'DIRAX (Duisenberg, 1992)'
_computing_data_collection 'COLLECT (Hooft, 1998)'
_computing_data_reduction 'EVALCCD (Duisenberg et al., 2003)'
_computing_molecular_graphics 'DIAMOND (Brandenburg, 2005)'
_computing_publication_material 'WinGX (Farrugia, 2012)'
_computing_structure_refinement 'SHELXL-97 (Sheldrick, 2008)'
_computing_structure_solution 'SHELXS-97 (Sheldrick, 2008)'
_diffrn_ambient_temperature 293(2)
_diffrn_detector_area_resol_mean 9
_diffrn_measured_fraction_theta_full 0.993
_diffrn_measured_fraction_theta_max 0.984
_diffrn_measurement_device_type 'Bruker KappaCCD'
_diffrn_measurement_method 'combined \w- and \f-scans'
_diffrn_radiation_monochromator 'horizontally mounted graphite crystal'
_diffrn_radiation_source 'fine-focus sealed tube'
_diffrn_radiation_type MoK\a
_diffrn_radiation_wavelength 0.71073
_diffrn_reflns_av_R_equivalents 0.0588
_diffrn_reflns_av_sigmaI/netI 0.0812
_diffrn_reflns_limit_h_max 8
_diffrn_reflns_limit_h_min -8
_diffrn_reflns_limit_k_max 14
_diffrn_reflns_limit_k_min -14
_diffrn_reflns_limit_l_max 16
_diffrn_reflns_limit_l_min -16
_diffrn_reflns_number 18381
_diffrn_reflns_theta_full 26.00
_diffrn_reflns_theta_max 27.58
_diffrn_reflns_theta_min 3.69
_diffrn_standards_decay_% 0
_diffrn_standards_number 0
_exptl_absorpt_coefficient_mu 0.093
_exptl_absorpt_correction_T_max 0.746
_exptl_absorpt_correction_T_min 0.697
_exptl_absorpt_correction_type multi-scan
_exptl_absorpt_process_details '(SADABS; Bruker, 2008)'
_exptl_crystal_colour dark-red
_exptl_crystal_density_diffrn 1.366
_exptl_crystal_density_method 'not measured'
_exptl_crystal_description prism
_exptl_crystal_F_000 404
_exptl_crystal_size_max 0.3
_exptl_crystal_size_mid 0.2
_exptl_crystal_size_min 0.2
_refine_diff_density_max 0.198
_refine_diff_density_min -0.183
_refine_ls_extinction_method none
_refine_ls_goodness_of_fit_ref 1.035
_refine_ls_hydrogen_treatment constr
_refine_ls_matrix_type full
_refine_ls_number_parameters 264
_refine_ls_number_reflns 4288
_refine_ls_number_restraints 0
_refine_ls_restrained_S_all 1.035
_refine_ls_R_factor_all 0.1586
_refine_ls_R_factor_gt 0.0619
_refine_ls_shift/su_max 0.006
_refine_ls_shift/su_mean 0.000
_refine_ls_structure_factor_coef Fsqd
_refine_ls_weighting_details 'calc w=1/[\s^2^(Fo^2^)+(0.0421P)^2^+0.3933P] where P=(Fo^2^+2Fc^2^)/3'
_refine_ls_weighting_scheme calc
_refine_ls_wR_factor_gt 0.1088
_refine_ls_wR_factor_ref 0.1420
_reflns_number_gt 2107
_reflns_number_total 4288
_reflns_threshold_expression I>2\s(I)
_cod_data_source_file zq2193.cif
_cod_data_source_block I
_cod_original_cell_volume 939.2(3)
_cod_database_code 2237442
_cod_database_fobs_code 2237442

loop_
_symmetry_equiv_pos_as_xyz
'x, y, z'
'-x, -y, -z'

loop_
_atom_site_type_symbol
_atom_site_label
_atom_site_fract_x
_atom_site_fract_y
_atom_site_fract_z
_atom_site_U_iso_or_equiv
_atom_site_adp_type
_atom_site_calc_flag
_atom_site_refinement_flags
_atom_site_occupancy
_atom_site_symmetry_multiplicity
C C1 1.7674(4) 0.3683(3) 1.0813(2) 0.0622(8) Uani d . 1 1
H H1A 1.8814 0.4273 1.0911 0.093 Uiso calc R 1 1
H H1B 1.8198 0.2915 1.0858 0.093 Uiso calc R 1 1
H H1C 1.6942 0.3894 1.1362 0.093 Uiso calc R 1 1
C C2 1.7041(4) 0.4217(3) 0.9009(2) 0.0616(8) Uani d . 1 1
H H2A 1.8431 0.4572 0.9338 0.092 Uiso calc R 1 1
H H2B 1.6156 0.4828 0.8805 0.092 Uiso calc R 1 1
H H2C 1.7048 0.3639 0.8382 0.092 Uiso calc R 1 1
C C3 1.4360(3) 0.3014(2) 0.94775(19) 0.0396(6) Uani d . 1 1
C C4 1.3631(4) 0.2398(2) 1.0190(2) 0.0424(6) Uani d . 1 1
H H4 1.4470 0.2409 1.0874 0.051 Uiso calc R 1 1
C C5 1.3021(4) 0.2962(2) 0.8449(2) 0.0481(7) Uani d . 1 1
H H5 1.3452 0.3359 0.7958 0.058 Uiso calc R 1 1
C C6 1.1699(4) 0.1782(2) 0.9887(2) 0.0439(6) Uani d . 1 1
H H6 1.1252 0.1386 1.0373 0.053 Uiso calc R 1 1
C C7 1.1107(4) 0.2342(2) 0.8161(2) 0.0479(7) Uani d . 1 1
H H7 1.0259 0.2322 0.7478 0.057 Uiso calc R 1 1
C C8 1.0396(3) 0.1736(2) 0.8874(2) 0.0421(6) Uani d . 1 1
C C9 0.5372(3) 0.0387(2) 0.7486(2) 0.0424(6) Uani d . 1 1
C C10 0.4539(3) -0.0039(2) 0.8252(2) 0.0418(6) Uani d . 1 1
H H10 0.5271 0.0114 0.8970 0.050 Uiso calc R 1 1
C C11 0.4233(4) 0.0191(2) 0.6422(2) 0.0527(7) Uani d . 1 1
H H11 0.4757 0.0504 0.5912 0.063 Uiso calc R 1 1
C C12 0.2630(3) -0.0688(2) 0.7946(2) 0.0421(6) Uani d . 1 1
H H12 0.2079 -0.0973 0.8459 0.051 Uiso calc R 1 1
C C13 0.2336(4) -0.0462(2) 0.6120(2) 0.0516(7) Uani d . 1 1
H H13 0.1591 -0.0600 0.5404 0.062 Uiso calc R 1 1
C C14 0.1516(3) -0.0921(2) 0.6875(2) 0.0405(6) Uani d . 1 1
C C15 -0.0433(4) -0.1686(2) 0.6479(2) 0.0459(6) Uani d . 1 1
C C20 -0.4479(3) -0.4709(2) 0.64582(19) 0.0422(6) Uani d . 1 1
C C21 -0.2442(3) -0.4259(2) 0.65840(19) 0.0396(6) Uani d . 1 1
C C22 -0.5059(4) -0.5924(2) 0.6047(2) 0.0531(7) Uani d . 1 1
H H22 -0.6414 -0.6247 0.5956 0.064 Uiso calc R 1 1
C C23 -0.0905(4) -0.4947(2) 0.6317(2) 0.0517(7) Uani d . 1 1
H H23 0.0451 -0.4627 0.6405 0.062 Uiso calc R 1 1
C C24 -0.3566(5) -0.6615(2) 0.5784(2) 0.0587(8) Uani d . 1 1
H H24 -0.3908 -0.7426 0.5512 0.070 Uiso calc R 1 1
C C25 -0.1519(4) -0.6131(3) 0.5914(2) 0.0591(8) Uani d . 1 1
H H25 -0.0548 -0.6633 0.5720 0.071 Uiso calc R 1 1
N N1 1.6270(3) 0.36337(19) 0.97666(17) 0.0496(6) Uani d . 1 1
N N2 0.8454(3) 0.10799(17) 0.86454(18) 0.0453(5) Uani d . 1 1
N N3 0.7346(3) 0.10456(18) 0.77031(18) 0.0494(6) Uani d . 1 1
N N4 -0.2534(3) -0.30838(18) 0.69602(17) 0.0480(6) Uani d . 1 1
N N5 -0.4415(3) -0.2807(2) 0.70813(18) 0.0565(6) Uani d . 1 1
N N6 -0.5633(3) -0.3798(2) 0.67744(17) 0.0551(6) Uani d . 1 1
O O1 -0.1551(3) -0.19039(18) 0.55969(16) 0.0682(6) Uani d . 1 1
O O2 -0.0874(2) -0.22242(15) 0.73157(14) 0.0527(5) Uani d . 1 1

loop_
_atom_site_aniso_label
_atom_site_aniso_U_11
_atom_site_aniso_U_22
_atom_site_aniso_U_33
_atom_site_aniso_U_12
_atom_site_aniso_U_13
_atom_site_aniso_U_23
C1 0.0443(15) 0.076(2) 0.0604(19) -0.0091(14) 0.0009(13) 0.0164(16)
C2 0.0521(16) 0.0671(19) 0.067(2) -0.0110(14) 0.0127(14) 0.0212(16)
C3 0.0386(13) 0.0351(13) 0.0433(15) 0.0008(10) 0.0074(11) 0.0068(11)
C4 0.0431(14) 0.0460(15) 0.0370(14) -0.0008(11) 0.0073(11) 0.0098(12)
C5 0.0453(15) 0.0531(16) 0.0472(16) -0.0056(12) 0.0082(12) 0.0198(13)
C6 0.0437(14) 0.0479(15) 0.0430(16) -0.0001(11) 0.0141(12) 0.0122(12)
C7 0.0459(15) 0.0501(16) 0.0444(16) -0.0017(12) 0.0015(12) 0.0146(13)
C8 0.0398(13) 0.0386(14) 0.0468(16) 0.0004(11) 0.0097(11) 0.0075(12)
C9 0.0405(14) 0.0362(14) 0.0487(16) -0.0021(11) 0.0094(12) 0.0068(12)
C10 0.0419(14) 0.0373(14) 0.0406(15) 0.0002(11) 0.0039(11) 0.0014(12)
C11 0.0540(16) 0.0581(17) 0.0452(17) -0.0100(13) 0.0104(13) 0.0138(14)
C12 0.0440(14) 0.0382(14) 0.0428(16) -0.0001(11) 0.0101(11) 0.0055(12)
C13 0.0520(16) 0.0558(17) 0.0405(16) -0.0077(13) 0.0010(12) 0.0084(13)
C14 0.0396(13) 0.0334(13) 0.0452(16) -0.0007(10) 0.0065(11) 0.0044(12)
C15 0.0437(15) 0.0435(15) 0.0493(17) -0.0021(12) 0.0102(13) 0.0087(13)
C20 0.0362(13) 0.0580(17) 0.0328(14) -0.0067(12) 0.0087(10) 0.0113(12)
C21 0.0362(13) 0.0451(15) 0.0359(14) -0.0049(11) 0.0063(10) 0.0089(12)
C22 0.0534(16) 0.0613(19) 0.0413(16) -0.0204(14) 0.0083(12) 0.0119(14)
C23 0.0377(14) 0.0608(19) 0.0565(18) 0.0011(13) 0.0084(12) 0.0160(15)
C24 0.074(2) 0.0464(17) 0.0523(18) -0.0070(15) 0.0094(15) 0.0118(14)
C25 0.0589(18) 0.0575(19) 0.0603(19) 0.0110(14) 0.0115(14) 0.0120(15)
N1 0.0416(12) 0.0570(14) 0.0483(13) -0.0109(10) 0.0056(10) 0.0157(11)
N2 0.0389(11) 0.0432(12) 0.0513(14) -0.0021(9) 0.0078(10) 0.0076(10)
N3 0.0427(12) 0.0479(13) 0.0537(15) -0.0060(10) 0.0082(10) 0.0063(11)
N4 0.0376(12) 0.0490(14) 0.0528(14) -0.0105(10) 0.0106(10) 0.0007(11)
N5 0.0465(13) 0.0686(16) 0.0533(15) 0.0000(12) 0.0184(11) 0.0007(12)
N6 0.0410(12) 0.0723(16) 0.0512(14) -0.0088(12) 0.0177(10) 0.0032(12)
O1 0.0596(12) 0.0825(15) 0.0505(13) -0.0235(10) -0.0060(10) 0.0137(11)
O2 0.0494(10) 0.0538(11) 0.0474(11) -0.0177(8) 0.0048(8) 0.0041(9)

loop_
_atom_type_symbol
_atom_type_description
_atom_type_scat_dispersion_real
_atom_type_scat_dispersion_imag
_atom_type_scat_source
C C 0.0033 0.0016 'International Tables Vol C Tables 4.2.6.8 and 6.1.1.4'
H H 0.0000 0.0000 'International Tables Vol C Tables 4.2.6.8 and 6.1.1.4'
N N 0.0061 0.0033 'International Tables Vol C Tables 4.2.6.8 and 6.1.1.4'
O O 0.0106 0.0060 'International Tables Vol C Tables 4.2.6.8 and 6.1.1.4'

loop_
_geom_angle_atom_site_label_1
_geom_angle_atom_site_label_2
_geom_angle_atom_site_label_3
_geom_angle
N1 C1 H1A 109.5
N1 C1 H1B 109.5
H1A C1 H1B 109.5
N1 C1 H1C 109.5
H1A C1 H1C 109.5
H1B C1 H1C 109.5
N1 C2 H2A 109.5
N1 C2 H2B 109.5
H2A C2 H2B 109.5
N1 C2 H2C 109.5
H2A C2 H2C 109.5
H2B C2 H2C 109.5
N1 C3 C4 121.6(2)
N1 C3 C5 121.3(2)
C4 C3 C5 117.1(2)
C6 C4 C3 120.8(2)
C6 C4 H4 119.6
C3 C4 H4 119.6
C7 C5 C3 121.2(2)
C7 C5 H5 119.4
C3 C5 H5 119.4
C4 C6 C8 121.7(2)
C4 C6 H6 119.2
C8 C6 H6 119.2
C5 C7 C8 121.3(2)
C5 C7 H7 119.4
C8 C7 H7 119.4
C6 C8 C7 117.9(2)
C6 C8 N2 117.1(2)
C7 C8 N2 125.0(2)
C11 C9 C10 119.6(2)
C11 C9 N3 115.5(2)
C10 C9 N3 124.9(2)
C12 C10 C9 119.8(2)
C12 C10 H10 120.1
C9 C10 H10 120.1
C13 C11 C9 120.2(2)
C13 C11 H11 119.9
C9 C11 H11 119.9
C10 C12 C14 120.7(2)
C10 C12 H12 119.7
C14 C12 H12 119.7
C11 C13 C14 120.6(2)
C11 C13 H13 119.7
C14 C13 H13 119.7
C13 C14 C12 119.0(2)
C13 C14 C15 117.4(2)
C12 C14 C15 123.6(2)
O1 C15 O2 120.9(2)
O1 C15 C14 129.1(2)
O2 C15 C14 110.0(2)
N6 C20 C21 109.7(2)
N6 C20 C22 130.7(2)
C21 C20 C22 119.6(2)
N4 C21 C23 134.8(2)
N4 C21 C20 101.5(2)
C23 C21 C20 123.7(2)
C24 C22 C20 117.5(2)
C24 C22 H22 121.3
C20 C22 H22 121.3
C25 C23 C21 115.4(2)
C25 C23 H23 122.3
C21 C23 H23 122.3
C22 C24 C25 121.6(3)
C22 C24 H24 119.2
C25 C24 H24 119.2
C23 C25 C24 122.3(3)
C23 C25 H25 118.9
C24 C25 H25 118.9
C3 N1 C1 122.1(2)
C3 N1 C2 121.0(2)
C1 N1 C2 116.8(2)
N3 N2 C8 114.5(2)
N2 N3 C9 113.9(2)
N5 N4 C21 113.82(19)
N5 N4 O2 119.6(2)
C21 N4 O2 126.21(19)
N6 N5 N4 106.8(2)
N5 N6 C20 108.21(19)
N4 O2 C15 112.84(18)

loop_
_geom_bond_atom_site_label_1
_geom_bond_atom_site_label_2
_geom_bond_distance
C1 N1 1.449(3)
C1 H1A 0.9600
C1 H1B 0.9600
C1 H1C 0.9600
C2 N1 1.451(3)
C2 H2A 0.9600
C2 H2B 0.9600
C2 H2C 0.9600
C3 N1 1.362(3)
C3 C4 1.410(3)
C3 C5 1.413(3)
C4 C6 1.372(3)
C4 H4 0.9300
C5 C7 1.365(3)
C5 H5 0.9300
C6 C8 1.389(3)
C6 H6 0.9300
C7 C8 1.396(3)
C7 H7 0.9300
C8 N2 1.404(3)
C9 C11 1.389(3)
C9 C10 1.392(3)
C9 N3 1.425(3)
C10 C12 1.376(3)
C10 H10 0.9300
C11 C13 1.372(3)
C11 H11 0.9300
C12 C14 1.391(3)
C12 H12 0.9300
C13 C14 1.391(3)
C13 H13 0.9300
C14 C15 1.461(3)
C15 O1 1.191(3)
C15 O2 1.417(3)
C20 N6 1.380(3)
C20 C21 1.388(3)
C20 C22 1.399(3)
C21 N4 1.354(3)
C21 C23 1.385(3)
C22 C24 1.362(4)
C22 H22 0.9300
C23 C25 1.369(4)
C23 H23 0.9300
C24 C25 1.405(4)
C24 H24 0.9300
C25 H25 0.9300
N2 N3 1.267(3)
N4 N5 1.339(3)
N4 O2 1.379(2)
N5 N6 1.306(3)

loop_
_geom_hbond_atom_site_label_D
_geom_hbond_atom_site_label_H
_geom_hbond_atom_site_label_A
_geom_hbond_site_symmetry_A
_geom_hbond_distance_DH
_geom_hbond_distance_HA
_geom_hbond_distance_DA
_geom_hbond_angle_DHA
C4 H4 N5 2_657 0.93 2.63 3.415(3) 142.0
C23 H23 N6 1_655 0.93 2.63 3.560(3) 175.9

loop_
_geom_torsion_atom_site_label_1
_geom_torsion_atom_site_label_2
_geom_torsion_atom_site_label_3
_geom_torsion_atom_site_label_4
_geom_torsion
N1 C3 C4 C6 179.7(2)
C5 C3 C4 C6 -0.2(3)
N1 C3 C5 C7 -179.9(2)
C4 C3 C5 C7 0.0(4)
C3 C4 C6 C8 0.3(4)
C3 C5 C7 C8 0.1(4)
C4 C6 C8 C7 -0.1(4)
C4 C6 C8 N2 179.9(2)
C5 C7 C8 C6 -0.1(4)
C5 C7 C8 N2 179.9(2)
C11 C9 C10 C12 2.3(4)
N3 C9 C10 C12 -178.6(2)
C10 C9 C11 C13 -2.7(4)
N3 C9 C11 C13 178.2(2)
C9 C10 C12 C14 -0.2(3)
C9 C11 C13 C14 0.9(4)
C11 C13 C14 C12 1.2(4)
C11 C13 C14 C15 -175.3(2)
C10 C12 C14 C13 -1.6(3)
C10 C12 C14 C15 174.7(2)
C13 C14 C15 O1 -7.1(4)
C12 C14 C15 O1 176.5(3)
C13 C14 C15 O2 170.8(2)
C12 C14 C15 O2 -5.6(3)
N6 C20 C21 N4 -0.8(3)
C22 C20 C21 N4 178.3(2)
N6 C20 C21 C23 -178.8(2)
C22 C20 C21 C23 0.4(4)
N6 C20 C22 C24 178.8(3)
C21 C20 C22 C24 -0.1(4)
N4 C21 C23 C25 -177.4(3)
C20 C21 C23 C25 -0.2(4)
C20 C22 C24 C25 -0.3(4)
C21 C23 C25 C24 -0.2(4)
C22 C24 C25 C23 0.5(4)
C4 C3 N1 C1 0.9(4)
C5 C3 N1 C1 -179.2(2)
C4 C3 N1 C2 177.1(2)
C5 C3 N1 C2 -3.0(4)
C6 C8 N2 N3 -178.6(2)
C7 C8 N2 N3 1.5(3)
C8 N2 N3 C9 -179.39(19)
C11 C9 N3 N2 -171.6(2)
C10 C9 N3 N2 9.4(3)
C23 C21 N4 N5 178.5(3)
C20 C21 N4 N5 0.9(3)
C23 C21 N4 O2 -8.5(4)
C20 C21 N4 O2 173.9(2)
C21 N4 N5 N6 -0.7(3)
O2 N4 N5 N6 -174.2(2)
N4 N5 N6 C20 0.1(3)
C21 C20 N6 N5 0.5(3)
C22 C20 N6 N5 -178.6(2)
N5 N4 O2 C15 -99.1(3)
C21 N4 O2 C15 88.3(3)
O1 C15 O2 N4 6.6(3)
C14 C15 O2 N4 -171.51(18)

loop_
_cod_related_entry_id
_cod_related_entry_database
_cod_related_entry_code
1 ChemSpider 30658331
